data_2243776
loop_
_publ_author_name
'Kingsbury, Christopher J.'
'Sample, Harry C.'
'Senge, Mathias O.'

_publ_section_title
;
 Crystal structures of 4-bromo-2-formyl-1-tosyl-1<i>H</i>-pyrrole,
 (<i>E</i>)-4-bromo-2-(2-nitrovinyl)-1-tosyl-1<i>H</i>-pyrrole and
 6-(4-bromo-1-tosylpyrrol-2-yl)-4,4-dimethyl-5-nitrohexan-2-one
;
_journal_issue 4
_journal_name_full 'Acta Crystallographica Section E'
_journal_page_first 341
_journal_page_last 345
_journal_paper_doi 10.1107/S2056989021002280
_journal_volume 77
_journal_year 2021
_chemical_formula_moiety 'C19 H23 Br N2 O5 S'
_chemical_formula_sum 'C19 H23 Br N2 O5 S'
_chemical_formula_weight 471.36
_chemical_name_common
;
6-(4-bromo-1-tosylpyrrol-2-yl)-4,4-dimethyl-5-nitrohexan-2-one
;
_chemical_name_systematic
;
6-(4-bromo-1-tosylpyrrol-2-yl)-4,4-dimethyl-5-nitrohexan-2-one
;
_space_group_crystal_system monoclinic
_space_group_IT_number 14
_space_group_name_Hall '-P 2ybc'
_space_group_name_H-M_alt 'P 1 21/c 1'
_atom_sites_solution_hydrogens geom
_atom_sites_solution_primary direct
_audit_creation_method SHELXL-2018/3
_cell_angle_alpha 90
_cell_angle_beta 93.0550(10)
_cell_angle_gamma 90
_cell_formula_units_Z 4
_cell_length_a 7.7375(2)
_cell_length_b 15.9728(3)
_cell_length_c 16.7621(3)
_cell_measurement_reflns_used 9692
_cell_measurement_temperature 100(2)
_cell_measurement_theta_max 46.08
_cell_measurement_theta_min 2.75
_cell_volume 2068.68(8)
_computing_cell_refinement 'SAINT (Bruker, 2015)'
_computing_data_collection 'APEX3 (Bruker, 2015)'
_computing_data_reduction 'SAINT (Bruker, 2015)'
_computing_molecular_graphics '<i>shelXle</i> (H\"ubschle, 2011)'
_computing_publication_material 'publCIF (Westrip, 2010)'
_computing_structure_refinement '<i>SHELXL2018/3</i> (Sheldrick, 2015b)'
_computing_structure_solution '<i>SHELXT2018/2</i> (Sheldrick, 2015a)'
_diffrn_ambient_temperature 100(2)
_diffrn_measured_fraction_theta_full 1.000
_diffrn_measured_fraction_theta_max 0.999
_diffrn_measurement_device_type 'Bruker APEXII CCD'
_diffrn_measurement_method '\f and \w scans'
_diffrn_radiation_type MoK\a
_diffrn_radiation_wavelength 0.71073
_diffrn_reflns_av_R_equivalents 0.0306
_diffrn_reflns_av_unetI/netI 0.0132
_diffrn_reflns_limit_h_max 15
_diffrn_reflns_limit_h_min -15
_diffrn_reflns_limit_k_max 32
_diffrn_reflns_limit_k_min -32
_diffrn_reflns_limit_l_max 34
_diffrn_reflns_limit_l_min -34
_diffrn_reflns_number 226885
_diffrn_reflns_theta_full 25.242
_diffrn_reflns_theta_max 46.515
_diffrn_reflns_theta_min 1.762
_exptl_absorpt_coefficient_mu 2.120
_exptl_absorpt_correction_T_max 0.7489
_exptl_absorpt_correction_T_min 0.6687
_exptl_absorpt_correction_type multi-scan
_exptl_absorpt_process_details
;
(SADABS; Krause <i>et al.</i>,  2015)
;
_exptl_crystal_colour colorless
_exptl_crystal_density_diffrn 1.513
_exptl_crystal_description block
_exptl_crystal_F_000 968
_exptl_crystal_size_max 0.614
_exptl_crystal_size_mid 0.558
_exptl_crystal_size_min 0.546
_refine_diff_density_max 0.689
_refine_diff_density_min -0.719
_refine_ls_extinction_method none
_refine_ls_goodness_of_fit_ref 1.108
_refine_ls_hydrogen_treatment constr
_refine_ls_matrix_type full
_refine_ls_number_parameters 257
_refine_ls_number_reflns 18433
_refine_ls_number_restraints 0
_refine_ls_restrained_S_all 1.108
_refine_ls_R_factor_all 0.0387
_refine_ls_R_factor_gt 0.0274
_refine_ls_shift/su_max 0.006
_refine_ls_shift/su_mean 0.000
_refine_ls_structure_factor_coef Fsqd
_refine_ls_weighting_details 'w=1/[\s^2^(Fo^2^)+(0.0366P)^2^+0.3750P] where P=(Fo^2^+2Fc^2^)/3'
_refine_ls_weighting_scheme calc
_refine_ls_wR_factor_gt 0.0694
_refine_ls_wR_factor_ref 0.0761
_reflns_number_gt 15578
_reflns_number_total 18433
_reflns_threshold_expression 'I > 2\s(I)'
_cod_data_source_file tx2036sup1.cif
_cod_data_source_block 3
_cod_original_sg_symbol_H-M 'P 21/c'
_cod_database_code 2243776
_shelx_space_group_comment
;
The symmetry employed for this shelxl refinement is uniquely defined
by the following loop, which should always be used as a source of
symmetry information in preference to the above space-group names.
They are only intended as comments.
;
_shelx_estimated_absorpt_t_min 0.356
_shelx_estimated_absorpt_t_max 0.391

loop_
_space_group_symop_operation_xyz
'x, y, z'
'-x, y+1/2, -z+1/2'
'-x, -y, -z'
'x, -y-1/2, z-1/2'

loop_
_atom_site_type_symbol
_atom_site_label
_atom_site_fract_x
_atom_site_fract_y
_atom_site_fract_z
_atom_site_U_iso_or_equiv
_atom_site_adp_type
_atom_site_calc_flag
_atom_site_occupancy
_atom_site_disorder_assembly
_atom_site_disorder_group
Br Br1 0.22008(2) 0.57357(2) 0.01021(2) 0.01695(2) Uani d 1 . .
N N1 0.17070(6) 0.42535(3) 0.20251(3) 0.01145(6) Uani d 1 . .
C C3 0.37857(7) 0.44721(3) 0.11798(3) 0.01261(7) Uani d 1 . .
H H3 0.483498 0.444262 0.091152 0.015 Uiso calc 1 . .
N N8 0.44371(8) 0.23904(3) 0.11422(3) 0.01693(8) Uani d 1 . .
C C2 0.33880(7) 0.40180(3) 0.18381(3) 0.01093(6) Uani d 1 . .
C C4 0.23457(7) 0.49959(3) 0.09697(3) 0.01208(7) Uani d 1 . .
O O9 0.57359(9) 0.27017(4) 0.08769(4) 0.02494(10) Uani d 1 . .
C C5 0.10853(7) 0.48676(3) 0.14928(3) 0.01247(7) Uani d 1 . .
H H5 -0.000347 0.514227 0.149476 0.015 Uiso calc 1 . .
C C6 0.45096(7) 0.33876(3) 0.22754(3) 0.01219(7) Uani d 1 . .
H H6A 0.434437 0.344148 0.285479 0.015 Uiso calc 1 . .
H H6B 0.573549 0.351849 0.218744 0.015 Uiso calc 1 . .
C C7 0.41499(7) 0.24784(3) 0.20244(3) 0.01148(7) Uani d 1 . .
H H7 0.290618 0.235381 0.210853 0.014 Uiso calc 1 . .
O O10 0.33578(10) 0.19916(4) 0.07358(3) 0.02730(12) Uani d 1 . .
C C11 0.52787(7) 0.18170(3) 0.24936(3) 0.01285(7) Uani d 1 . .
C C12 0.51170(9) 0.09560(4) 0.20840(4) 0.01678(9) Uani d 1 . .
H H12A 0.566845 0.052934 0.243202 0.025 Uiso calc 1 . .
H H12B 0.568869 0.097269 0.157640 0.025 Uiso calc 1 . .
H H12C 0.389085 0.081793 0.198271 0.025 Uiso calc 1 . .
C C13 0.71998(8) 0.20658(4) 0.25676(5) 0.01915(10) Uani d 1 . .
H H13A 0.786783 0.161943 0.284110 0.029 Uiso calc 1 . .
H H13B 0.732997 0.258568 0.287538 0.029 Uiso calc 1 . .
H H13C 0.762620 0.215080 0.203347 0.029 Uiso calc 1 . .
C C14 0.46432(8) 0.17737(4) 0.33473(3) 0.01491(8) Uani d 1 . .
H H14A 0.542953 0.139094 0.365724 0.018 Uiso calc 1 . .
H H14B 0.479873 0.233710 0.358656 0.018 Uiso calc 1 . .
C C15 0.28132(9) 0.14997(4) 0.34817(4) 0.01594(8) Uani d 1 . .
O O16 0.18406(7) 0.12067(4) 0.29612(3) 0.02047(8) Uani d 1 . .
C C17 0.22683(13) 0.16059(6) 0.43234(5) 0.02768(15) Uani d 1 . .
H H17A 0.322919 0.145112 0.469905 0.042 Uiso calc 1 . .
H H17B 0.127148 0.124460 0.440913 0.042 Uiso calc 1 . .
H H17C 0.194909 0.219124 0.441078 0.042 Uiso calc 1 . .
S S18 0.05660(2) 0.39646(2) 0.28052(2) 0.01139(2) Uani d 1 . .
O O19 -0.11952(6) 0.41232(3) 0.25512(3) 0.01581(7) Uani d 1 . .
O O20 0.11448(7) 0.31396(3) 0.30178(3) 0.01737(7) Uani d 1 . .
C C21 0.11675(7) 0.46504(3) 0.35854(3) 0.01230(7) Uani d 1 . .
C C22 0.04515(8) 0.54520(4) 0.35859(4) 0.01510(8) Uani d 1 . .
H H22 -0.032923 0.562991 0.316297 0.018 Uiso calc 1 . .
C C23 0.09053(9) 0.59848(4) 0.42186(4) 0.01861(9) Uani d 1 . .
H H23 0.043057 0.653310 0.422446 0.022 Uiso calc 1 . .
C C24 0.20469(9) 0.57294(4) 0.48466(4) 0.01888(10) Uani d 1 . .
C C25 0.27117(9) 0.49166(5) 0.48363(4) 0.01981(10) Uani d 1 . .
H H25 0.346580 0.473194 0.526648 0.024 Uiso calc 1 . .
C C26 0.22901(8) 0.43731(4) 0.42083(4) 0.01686(9) Uani d 1 . .
H H26 0.275760 0.382327 0.420358 0.020 Uiso calc 1 . .
C C27 0.25660(13) 0.63236(6) 0.55124(5) 0.02910(16) Uani d 1 . .
H H27A 0.286189 0.600523 0.600043 0.044 Uiso calc 1 . .
H H27B 0.160185 0.670287 0.560580 0.044 Uiso calc 1 . .
H H27C 0.357263 0.665022 0.536490 0.044 Uiso calc 1 . .

loop_
_atom_site_aniso_label
_atom_site_aniso_U_11
_atom_site_aniso_U_22
_atom_site_aniso_U_33
_atom_site_aniso_U_12
_atom_site_aniso_U_13
_atom_site_aniso_U_23
Br1 0.01729(3) 0.02109(3) 0.01259(2) 0.00044(2) 0.00191(2) 0.00605(2)
N1 0.01097(14) 0.01251(15) 0.01104(14) 0.00102(11) 0.00231(11) 0.00178(11)
C3 0.01252(17) 0.01266(16) 0.01295(17) 0.00042(13) 0.00361(13) 0.00055(13)
N8 0.0264(2) 0.01156(16) 0.01297(17) 0.00279(15) 0.00230(16) 0.00011(13)
C2 0.01090(15) 0.00970(15) 0.01232(16) 0.00022(12) 0.00189(12) -0.00041(12)
C4 0.01302(17) 0.01289(17) 0.01043(16) -0.00009(13) 0.00146(13) 0.00130(13)
O9 0.0316(3) 0.0223(2) 0.0222(2) 0.00315(19) 0.0137(2) 0.00241(17)
C5 0.01182(16) 0.01417(17) 0.01151(17) 0.00155(13) 0.00149(13) 0.00201(13)
C6 0.01206(16) 0.00977(15) 0.01461(18) 0.00011(12) -0.00042(13) -0.00072(13)
C7 0.01306(16) 0.00962(15) 0.01172(16) 0.00006(12) 0.00023(13) -0.00016(12)
O10 0.0448(3) 0.0210(2) 0.01518(19) -0.0039(2) -0.0072(2) -0.00253(16)
C11 0.01313(17) 0.01012(16) 0.01516(19) 0.00026(13) -0.00073(14) 0.00104(13)
C12 0.0209(2) 0.01018(17) 0.0193(2) 0.00159(16) 0.00143(18) -0.00047(15)
C13 0.01240(18) 0.0166(2) 0.0282(3) 0.00095(16) -0.00065(18) 0.00158(19)
C14 0.0173(2) 0.01399(18) 0.01306(18) -0.00250(15) -0.00284(15) 0.00117(14)
C15 0.0216(2) 0.01344(18) 0.01275(18) -0.00542(16) 0.00065(16) 0.00065(14)
O16 0.0214(2) 0.0228(2) 0.01716(18) -0.01001(16) 0.00056(15) -0.00288(15)
C17 0.0392(4) 0.0296(3) 0.0148(2) -0.0130(3) 0.0068(2) -0.0009(2)
S18 0.01086(4) 0.01178(4) 0.01174(5) -0.00151(3) 0.00243(3) 0.00137(3)
O19 0.01000(13) 0.02075(17) 0.01676(17) -0.00281(12) 0.00140(12) 0.00022(13)
O20 0.02110(18) 0.01187(14) 0.01957(18) 0.00005(13) 0.00506(15) 0.00389(13)
C21 0.01169(16) 0.01488(18) 0.01041(16) -0.00063(13) 0.00135(13) 0.00141(13)
C22 0.01588(19) 0.01612(19) 0.01330(18) 0.00146(15) 0.00080(15) -0.00038(15)
C23 0.0214(2) 0.0188(2) 0.0158(2) -0.00135(19) 0.00307(18) -0.00325(17)
C24 0.0201(2) 0.0256(3) 0.01121(19) -0.0081(2) 0.00354(16) -0.00192(17)
C25 0.0190(2) 0.0281(3) 0.01208(19) -0.0051(2) -0.00187(17) 0.00301(18)
C26 0.0164(2) 0.0205(2) 0.01350(19) 0.00019(17) -0.00121(16) 0.00393(16)
C27 0.0358(4) 0.0369(4) 0.0150(2) -0.0168(3) 0.0046(2) -0.0071(2)

loop_
_atom_type_symbol
_atom_type_description
_atom_type_scat_dispersion_real
_atom_type_scat_dispersion_imag
_atom_type_scat_source
C C 0.0033 0.0016 'International Tables Vol C Tables 4.2.6.8 and 6.1.1.4'
H H 0.0000 0.0000 'International Tables Vol C Tables 4.2.6.8 and 6.1.1.4'
N N 0.0061 0.0033 'International Tables Vol C Tables 4.2.6.8 and 6.1.1.4'
O O 0.0106 0.0060 'International Tables Vol C Tables 4.2.6.8 and 6.1.1.4'
Br Br -0.2901 2.4595 'International Tables Vol C Tables 4.2.6.8 and 6.1.1.4'
S S 0.1246 0.1234 'International Tables Vol C Tables 4.2.6.8 and 6.1.1.4'

loop_
_geom_angle_atom_site_label_1
_geom_angle_atom_site_label_2
_geom_angle_atom_site_label_3
_geom_angle_site_symmetry_1
_geom_angle_site_symmetry_3
_geom_angle
_geom_angle_publ_flag
C5 N1 C2 . . 109.72(4) ?
C5 N1 S18 . . 120.89(4) ?
C2 N1 S18 . . 129.11(4) ?
C2 C3 C4 . . 107.72(5) ?
C2 C3 H3 . . 126.1 ?
C4 C3 H3 . . 126.1 ?
O9 N8 O10 . . 123.76(6) ?
O9 N8 C7 . . 118.87(6) ?
O10 N8 C7 . . 117.35(6) ?
C3 C2 N1 . . 106.76(4) ?
C3 C2 C6 . . 127.03(5) ?
N1 C2 C6 . . 126.21(5) ?
C5 C4 C3 . . 109.30(5) ?
C5 C4 Br1 . . 125.45(4) ?
C3 C4 Br1 . . 125.24(4) ?
C4 C5 N1 . . 106.47(5) ?
C4 C5 H5 . . 126.8 ?
N1 C5 H5 . . 126.8 ?
C2 C6 C7 . . 114.27(4) ?
C2 C6 H6A . . 108.7 ?
C7 C6 H6A . . 108.7 ?
C2 C6 H6B . . 108.7 ?
C7 C6 H6B . . 108.7 ?
H6A C6 H6B . . 107.6 ?
N8 C7 C6 . . 108.79(4) ?
N8 C7 C11 . . 108.84(4) ?
C6 C7 C11 . . 114.54(4) ?
N8 C7 H7 . . 108.2 ?
C6 C7 H7 . . 108.2 ?
C11 C7 H7 . . 108.2 ?
C13 C11 C12 . . 108.80(5) ?
C13 C11 C14 . . 106.98(5) ?
C12 C11 C14 . . 110.62(5) ?
C13 C11 C7 . . 112.29(5) ?
C12 C11 C7 . . 110.53(4) ?
C14 C11 C7 . . 107.56(4) ?
C11 C12 H12A . . 109.5 ?
C11 C12 H12B . . 109.5 ?
H12A C12 H12B . . 109.5 ?
C11 C12 H12C . . 109.5 ?
H12A C12 H12C . . 109.5 ?
H12B C12 H12C . . 109.5 ?
C11 C13 H13A . . 109.5 ?
C11 C13 H13B . . 109.5 ?
H13A C13 H13B . . 109.5 ?
C11 C13 H13C . . 109.5 ?
H13A C13 H13C . . 109.5 ?
H13B C13 H13C . . 109.5 ?
C15 C14 C11 . . 120.01(5) ?
C15 C14 H14A . . 107.3 ?
C11 C14 H14A . . 107.3 ?
C15 C14 H14B . . 107.3 ?
C11 C14 H14B . . 107.3 ?
H14A C14 H14B . . 106.9 ?
O16 C15 C17 . . 121.55(6) ?
O16 C15 C14 . . 123.66(6) ?
C17 C15 C14 . . 114.78(6) ?
C15 C17 H17A . . 109.5 ?
C15 C17 H17B . . 109.5 ?
H17A C17 H17B . . 109.5 ?
C15 C17 H17C . . 109.5 ?
H17A C17 H17C . . 109.5 ?
H17B C17 H17C . . 109.5 ?
O19 S18 O20 . . 121.24(3) ?
O19 S18 N1 . . 104.58(3) ?
O20 S18 N1 . . 106.03(3) ?
O19 S18 C21 . . 108.85(3) ?
O20 S18 C21 . . 108.86(3) ?
N1 S18 C21 . . 106.24(2) ?
C26 C21 C22 . . 121.51(5) ?
C26 C21 S18 . . 119.41(5) ?
C22 C21 S18 . . 119.02(4) ?
C23 C22 C21 . . 118.56(6) ?
C23 C22 H22 . . 120.7 ?
C21 C22 H22 . . 120.7 ?
C22 C23 C24 . . 121.30(6) ?
C22 C23 H23 . . 119.4 ?
C24 C23 H23 . . 119.4 ?
C25 C24 C23 . . 118.69(6) ?
C25 C24 C27 . . 120.79(7) ?
C23 C24 C27 . . 120.51(7) ?
C26 C25 C24 . . 121.21(6) ?
C26 C25 H25 . . 119.4 ?
C24 C25 H25 . . 119.4 ?
C25 C26 C21 . . 118.72(6) ?
C25 C26 H26 . . 120.6 ?
C21 C26 H26 . . 120.6 ?
C24 C27 H27A . . 109.5 ?
C24 C27 H27B . . 109.5 ?
H27A C27 H27B . . 109.5 ?
C24 C27 H27C . . 109.5 ?
H27A C27 H27C . . 109.5 ?
H27B C27 H27C . . 109.5 ?

loop_
_geom_bond_atom_site_label_1
_geom_bond_atom_site_label_2
_geom_bond_site_symmetry_2
_geom_bond_distance
_geom_bond_publ_flag
Br1 C4 . 1.8727(5) ?
N1 C5 . 1.3942(7) ?
N1 C2 . 1.4054(7) ?
N1 S18 . 1.6808(5) ?
C3 C2 . 1.3692(7) ?
C3 C4 . 1.4226(8) ?
C3 H3 . 0.9500 ?
N8 O9 . 1.2258(9) ?
N8 O10 . 1.2275(8) ?
N8 C7 . 1.5135(7) ?
C2 C6 . 1.4954(7) ?
C4 C5 . 1.3613(8) ?
C5 H5 . 0.9500 ?
C6 C7 . 1.5333(7) ?
C6 H6A . 0.9900 ?
C6 H6B . 0.9900 ?
C7 C11 . 1.5571(7) ?
C7 H7 . 1.0000 ?
C11 C13 . 1.5372(8) ?
C11 C12 . 1.5392(8) ?
C11 C14 . 1.5392(8) ?
C12 H12A . 0.9800 ?
C12 H12B . 0.9800 ?
C12 H12C . 0.9800 ?
C13 H13A . 0.9800 ?
C13 H13B . 0.9800 ?
C13 H13C . 0.9800 ?
C14 C15 . 1.5103(9) ?
C14 H14A . 0.9900 ?
C14 H14B . 0.9900 ?
C15 O16 . 1.2150(8) ?
C15 C17 . 1.5036(10) ?
C17 H17A . 0.9800 ?
C17 H17B . 0.9800 ?
C17 H17C . 0.9800 ?
S18 O19 . 1.4285(5) ?
S18 O20 . 1.4307(5) ?
S18 C21 . 1.7499(6) ?
C21 C26 . 1.3944(8) ?
C21 C22 . 1.3951(8) ?
C22 C23 . 1.3902(9) ?
C22 H22 . 0.9500 ?
C23 C24 . 1.3984(10) ?
C23 H23 . 0.9500 ?
C24 C25 . 1.3970(11) ?
C24 C27 . 1.5033(10) ?
C25 C26 . 1.3898(10) ?
C25 H25 . 0.9500 ?
C26 H26 . 0.9500 ?
C27 H27A . 0.9800 ?
C27 H27B . 0.9800 ?
C27 H27C . 0.9800 ?

loop_
_geom_torsion_atom_site_label_1
_geom_torsion_atom_site_label_2
_geom_torsion_atom_site_label_3
_geom_torsion_atom_site_label_4
_geom_torsion_site_symmetry_1
_geom_torsion_site_symmetry_2
_geom_torsion_site_symmetry_3
_geom_torsion_site_symmetry_4
_geom_torsion
_geom_torsion_publ_flag
C4 C3 C2 N1 . . . . 0.72(6) ?
C4 C3 C2 C6 . . . . -179.65(5) ?
C5 N1 C2 C3 . . . . -1.40(6) ?
S18 N1 C2 C3 . . . . -175.24(4) ?
C5 N1 C2 C6 . . . . 178.97(5) ?
S18 N1 C2 C6 . . . . 5.13(8) ?
C2 C3 C4 C5 . . . . 0.21(7) ?
C2 C3 C4 Br1 . . . . -179.12(4) ?
C3 C4 C5 N1 . . . . -1.05(6) ?
Br1 C4 C5 N1 . . . . 178.27(4) ?
C2 N1 C5 C4 . . . . 1.52(6) ?
S18 N1 C5 C4 . . . . 175.95(4) ?
C3 C2 C6 C7 . . . . -96.18(6) ?
N1 C2 C6 C7 . . . . 83.39(7) ?
O9 N8 C7 C6 . . . . 45.57(7) ?
O10 N8 C7 C6 . . . . -135.92(6) ?
O9 N8 C7 C11 . . . . -79.85(6) ?
O10 N8 C7 C11 . . . . 98.66(6) ?
C2 C6 C7 N8 . . . . 59.57(6) ?
C2 C6 C7 C11 . . . . -178.41(5) ?
N8 C7 C11 C13 . . . . 76.03(6) ?
C6 C7 C11 C13 . . . . -45.96(7) ?
N8 C7 C11 C12 . . . . -45.66(6) ?
C6 C7 C11 C12 . . . . -167.66(5) ?
N8 C7 C11 C14 . . . . -166.52(4) ?
C6 C7 C11 C14 . . . . 71.48(6) ?
C13 C11 C14 C15 . . . . -176.89(5) ?
C12 C11 C14 C15 . . . . -58.53(7) ?
C7 C11 C14 C15 . . . . 62.27(6) ?
C11 C14 C15 O16 . . . . 9.44(9) ?
C11 C14 C15 C17 . . . . -171.28(6) ?
C5 N1 S18 O19 . . . . 27.62(5) ?
C2 N1 S18 O19 . . . . -159.14(5) ?
C5 N1 S18 O20 . . . . 156.84(5) ?
C2 N1 S18 O20 . . . . -29.92(6) ?
C5 N1 S18 C21 . . . . -87.44(5) ?
C2 N1 S18 C21 . . . . 85.80(5) ?
O19 S18 C21 C26 . . . . 144.02(5) ?
O20 S18 C21 C26 . . . . 9.94(6) ?
N1 S18 C21 C26 . . . . -103.86(5) ?
O19 S18 C21 C22 . . . . -33.26(5) ?
O20 S18 C21 C22 . . . . -167.34(5) ?
N1 S18 C21 C22 . . . . 78.86(5) ?
C26 C21 C22 C23 . . . . 1.22(9) ?
S18 C21 C22 C23 . . . . 178.44(5) ?
C21 C22 C23 C24 . . . . -0.29(10) ?
C22 C23 C24 C25 . . . . -1.06(10) ?
C22 C23 C24 C27 . . . . 178.05(6) ?
C23 C24 C25 C26 . . . . 1.54(10) ?
C27 C24 C25 C26 . . . . -177.57(7) ?
C24 C25 C26 C21 . . . . -0.65(10) ?
C22 C21 C26 C25 . . . . -0.76(9) ?
S18 C21 C26 C25 . . . . -177.96(5) ?

_cod_database_fobs_code 2243776
